data_4001686
loop_
_publ_author_name
'Allenbaugh, Rachel J.'
'Schauer, Cynthia K.'
'Josey, Amanda'
'Martin, James D.'
'Anokhin, Denis V.'
'Ivanov, Dimitri A.'

_publ_section_title
;
 Effect of Axial Interactions on the Formation of Mesophases: Comparison
 of the Phase Behavior of Dialkyl
 2,2&#x2032;-bipyridyl-4,4&#x2032;-dicarboxylate Complexes of Pt(II),
 Pt(IV), and Pt(II)/Pt(IV) Molecular Alloys
;
_journal_issue 23
_journal_name_full 'Chemistry of Materials'
_journal_page_first 4517
_journal_paper_doi 10.1021/cm3018105
_journal_volume 24
_journal_year 2012
_chemical_formula_moiety 'C14 H12 Cl2 N2 O4 Pt1, C H2 Cl2'
_chemical_formula_sum 'C15 H14 Cl4 N2 O4 Pt'
_chemical_formula_weight 623.19
_space_group_IT_number 14
_symmetry_cell_setting monoclinic
_symmetry_space_group_name_Hall '-P 2ybc'
_symmetry_space_group_name_H-M 'P 1 21/c 1'
_atom_sites_solution_hydrogens geom
_atom_sites_solution_primary direct
_audit_creation_date 04-09-29
_audit_creation_method CRYSTALS_ver_12.39
_cell_angle_alpha 90
_cell_angle_beta 115.134(6)
_cell_angle_gamma 90
_cell_formula_units_Z 4
_cell_length_a 17.2723(16)
_cell_length_b 6.7511(7)
_cell_length_c 17.6663(17)
_cell_measurement_reflns_used 1024
_cell_measurement_temperature 173
_cell_measurement_theta_max 27.0
_cell_measurement_theta_min 2.5
_cell_volume 1865.0(3)
_computing_cell_refinement 'SAINT (Siemens ,1995)'
_computing_data_collection 'SMART (Siemens, 1993)'
_computing_data_reduction 'SAINT (Siemens ,1995)'
_computing_molecular_graphics 'CAMERON (Watkin et al 1996)'
_computing_publication_material 'CRYSTALS (Betteridge et al 2003)'
_computing_structure_refinement 'CRYSTALS (Betteridge et al 2003)'
_computing_structure_solution 'SIR92 (Altomare et al, 1994)'
_diffrn_ambient_temperature 173
_diffrn_measured_fraction_theta_full 0.999
_diffrn_measured_fraction_theta_max 0.999
_diffrn_measurement_device_type 'Bruker SMART'
_diffrn_measurement_method '\f & \w scans'
_diffrn_radiation_monochromator graphite
_diffrn_radiation_type 'Mo K\a'
_diffrn_radiation_wavelength 0.71073
_diffrn_reflns_av_R_equivalents 0.060
_diffrn_reflns_limit_h_max 19
_diffrn_reflns_limit_h_min -22
_diffrn_reflns_limit_k_max 8
_diffrn_reflns_limit_k_min 0
_diffrn_reflns_limit_l_max 22
_diffrn_reflns_limit_l_min 0
_diffrn_reflns_number 4073
_diffrn_reflns_theta_full 27.006
_diffrn_reflns_theta_max 27.006
_diffrn_reflns_theta_min 1.302
_diffrn_standards_number 0
_exptl_absorpt_coefficient_mu 8.121
_exptl_absorpt_correction_T_max 0.92
_exptl_absorpt_correction_T_min 0.29
_exptl_absorpt_correction_type multi-scan
_exptl_absorpt_process_details 'SADABS (Siemens, 1996)'
_exptl_crystal_colour red
_exptl_crystal_density_diffrn 2.219
_exptl_crystal_description needle
_exptl_crystal_F_000 1184
_exptl_crystal_size_max 0.30
_exptl_crystal_size_mid 0.01
_exptl_crystal_size_min 0.01
_refine_diff_density_max 4.68
_refine_diff_density_min -2.62
_refine_ls_extinction_method None
_refine_ls_goodness_of_fit_ref 0.9072
_refine_ls_hydrogen_treatment constr
_refine_ls_matrix_type full
_refine_ls_number_parameters 236
_refine_ls_number_reflns 4057
_refine_ls_number_restraints 0
_refine_ls_R_factor_all 0.0487
_refine_ls_R_factor_gt 0.0343
_refine_ls_shift/su_max 0.000175
_refine_ls_structure_factor_coef Fsqd
_refine_ls_weighting_details
;
 Method, part 1, Chebychev polynomial, (Watkin, 1994, Prince, 1982) 
 [weight] = 1.0/[A~0~*T~0~(x)+A~1~*T~1~(x) ... +A~n-1~]*T~n-1~(x)] 
 where A~i~ are the Chebychev coefficients listed below and x= Fcalc/Fmax 
 Method = Robust Weighting (Prince, 1982) 
 W = [weight] * [1-(deltaF/6*sigmaF)^2^]^2^ 
 A~i~ are: 
 47.5 76.0 43.6 16.5 2.67 
;
_refine_ls_weighting_scheme calc
_refine_ls_wR_factor_all 0.1060
_refine_ls_wR_factor_gt 0.0850
_refine_ls_wR_factor_ref 0.1060
_reflns_limit_h_max 19
_reflns_limit_h_min -22
_reflns_limit_k_max 8
_reflns_limit_k_min 0
_reflns_limit_l_max 22
_reflns_limit_l_min 0
_reflns_number_gt 2998
_reflns_number_total 4073
_reflns_threshold_expression I>2.00u(I)
_oxford_diffrn_Wilson_B_factor 0.00
_oxford_diffrn_Wilson_scale 0.00
_oxford_refine_ls_scale 0.136
_oxford_structure_analysis_title 'c04225 in P2(1)/c'
_cod_data_source_file cm3018105_si_002.cif
_cod_data_source_block CRYSTALS_cif
_cod_depositor_comments
;
The following automatic conversions were performed:

'_symmetry_cell_setting' value 'Monoclinic' changed to 'monoclinic'
according to /home/saulius/struct/CIF-dictionaries/cif_core.dic
dictionary named 'cif_core.dic' version 2.4.2 from 2011-04-26.

Automatic conversion script
Id: cif_fix_values 1891 2012-01-12 08:04:46Z andrius 
;
_cod_original_sg_symbol_H-M 'P 1 21/c 1 '
_cod_original_formula_sum 'C15 H14 Cl4 N2 O4 Pt1'
_cod_database_code 4001686

loop_
_symmetry_equiv_pos_as_xyz
x,y,z
-x,-y,-z
-x,y+1/2,-z+1/2
x,-y+1/2,z+1/2

loop_
_atom_site_label
_atom_site_type_symbol
_atom_site_fract_x
_atom_site_fract_y
_atom_site_fract_z
_atom_site_U_iso_or_equiv
_atom_site_occupancy
_atom_site_adp_type
_atom_site_refinement_flags_posn
Pt1 Pt -0.0253 0.0201 0.2394 0.0108 1.0000 Uani .
Cl2 Cl -0.1310 0.0183 0.1051 0.0166 1.0000 Uani .
Cl3 Cl -0.1304 0.0192 0.2868 0.0169 1.0000 Uani .
N4 N 0.0730 0.0211 0.2067 0.0147 1.0000 Uani .
C5 C 0.0660 0.0225 0.1284 0.0187 1.0000 Uani .
C6 C 0.1378 0.0212 0.1110 0.0186 1.0000 Uani .
C7 C 0.2185 0.0158 0.1778 0.0149 1.0000 Uani .
C8 C 0.2253 0.0158 0.2585 0.0165 1.0000 Uani .
C9 C 0.1514 0.0189 0.2719 0.0128 1.0000 Uani .
C10 C 0.1521 0.0168 0.3552 0.0135 1.0000 Uani .
C11 C 0.2247 0.0130 0.4295 0.0151 1.0000 Uani .
C12 C 0.2169 0.0073 0.5044 0.0165 1.0000 Uani .
C13 C 0.1359 0.0103 0.5033 0.0208 1.0000 Uani .
C14 C 0.0647 0.0168 0.4257 0.0162 1.0000 Uani .
N15 N 0.0726 0.0181 0.3533 0.0151 1.0000 Uani .
C16 C 0.2984 0.0050 0.1636 0.0185 1.0000 Uani .
O17 O 0.3674 -0.0287 0.2191 0.0305 1.0000 Uani .
O18 O 0.2826 0.0388 0.0846 0.0290 1.0000 Uani .
C19 C 0.3536 0.0188 0.0636 0.0335 1.0000 Uani .
C20 C 0.2922 -0.0027 0.5879 0.0221 1.0000 Uani .
O21 O 0.2846 -0.0149 0.6522 0.0497 1.0000 Uani .
O22 O 0.3667 0.0004 0.5829 0.0221 1.0000 Uani .
C23 C 0.4405 -0.0066 0.6620 0.0327 1.0000 Uani .
C24 C 0.3506 -0.4110 0.3492 0.0380 1.0000 Uani .
Cl25 Cl 0.4168 -0.2400 0.4243 0.0330 1.0000 Uani .
Cl26 Cl 0.3979 -0.6485 0.3680 0.0532 1.0000 Uani .
H14 H 0.0058 0.0181 0.4242 0.0221 1.0000 Uiso R
H13 H 0.1288 0.0068 0.5574 0.0255 1.0000 Uiso R
H11 H 0.2827 0.0137 0.4296 0.0182 1.0000 Uiso R
H5 H 0.0077 0.0211 0.0806 0.0195 1.0000 Uiso R
H6 H 0.1317 0.0246 0.0516 0.0235 1.0000 Uiso R
H8 H 0.2831 0.0159 0.3069 0.0196 1.0000 Uiso R
H232 H 0.4945 -0.0017 0.6526 0.0375 1.0000 Uiso R
H231 H 0.4414 0.1115 0.6973 0.0375 1.0000 Uiso R
H233 H 0.4411 -0.1301 0.6928 0.0375 1.0000 Uiso R
H41 H 0.2934 -0.4212 0.3519 0.0426 1.0000 Uiso R
H42 H 0.3406 -0.3679 0.2916 0.0426 1.0000 Uiso R
H193 H 0.3340 0.0483 0.0019 0.0484 1.0000 Uiso R
H192 H 0.3997 0.1165 0.0961 0.0484 1.0000 Uiso R
H191 H 0.3772 -0.1178 0.0751 0.0484 1.0000 Uiso R

loop_
_atom_site_aniso_label
_atom_site_aniso_U_11
_atom_site_aniso_U_22
_atom_site_aniso_U_33
_atom_site_aniso_U_23
_atom_site_aniso_U_13
_atom_site_aniso_U_12
Pt1 0.0095 0.0117 0.0098 0.0001 0.0028 0.0003
Cl2 0.0132 0.0202 0.0120 -0.0004 0.0012 0.0006
Cl3 0.0127 0.0219 0.0179 0.0006 0.0082 0.0000
N4 0.0164 0.0164 0.0144 0.0005 0.0097 -0.0003
C5 0.0146 0.0280 0.0096 -0.0095 0.0014 -0.0022
C6 0.0178 0.0295 0.0098 0.0066 0.0071 0.0053
C7 0.0149 0.0197 0.0135 0.0038 0.0092 0.0003
C8 0.0119 0.0164 0.0177 0.0014 0.0028 0.0011
C9 0.0137 0.0110 0.0128 -0.0025 0.0049 -0.0004
C10 0.0178 0.0129 0.0099 0.0009 0.0061 -0.0007
C11 0.0112 0.0169 0.0186 -0.0023 0.0078 -0.0024
C12 0.0186 0.0149 0.0146 -0.0006 0.0057 -0.0005
C13 0.0241 0.0298 0.0104 0.0021 0.0090 0.0011
C14 0.0142 0.0251 0.0104 0.0021 0.0061 -0.0068
N15 0.0086 0.0197 0.0126 -0.0021 0.0004 -0.0007
C16 0.0198 0.0211 0.0176 -0.0013 0.0109 -0.0016
O17 0.0183 0.0558 0.0187 0.0044 0.0092 0.0066
O18 0.0232 0.0502 0.0180 0.0040 0.0129 0.0040
C19 0.0440 0.0366 0.0355 0.0050 0.0319 0.0063
C20 0.0207 0.0276 0.0155 0.0033 0.0051 0.0026
O21 0.0193 0.1154 0.0125 0.0052 0.0049 0.0042
O22 0.0148 0.0351 0.0158 0.0018 0.0060 0.0010
C23 0.0233 0.0461 0.0213 0.0054 0.0022 -0.0013
C24 0.0280 0.0463 0.0275 -0.0013 0.0000 0.0046
Cl25 0.0324 0.0400 0.0250 -0.0008 0.0106 -0.0037
Cl26 0.0524 0.0414 0.0564 -0.0062 0.0142 0.0062

loop_
_atom_type_symbol
_atom_type_scat_dispersion_real
_atom_type_scat_dispersion_imag
_atom_type_scat_Cromer_Mann_a1
_atom_type_scat_Cromer_Mann_b1
_atom_type_scat_Cromer_Mann_a2
_atom_type_scat_Cromer_Mann_b2
_atom_type_scat_Cromer_Mann_a3
_atom_type_scat_Cromer_Mann_b3
_atom_type_scat_Cromer_Mann_a4
_atom_type_scat_Cromer_Mann_b4
_atom_type_scat_Cromer_Mann_c
_atom_type_scat_source
C 0.0033 0.0016 2.3100 20.8439 1.0200 10.2075 1.5886 0.5687 0.8650 51.6512 0.2156 'International Tables Vol C 4.2.6.8 and 6.1.1.4'
H 0.0000 0.0000 0.4930 10.5109 0.3229 26.1257 0.1402 3.1424 0.0408 57.7998 0.0030 'International Tables Vol C 4.2.6.8 and 6.1.1.4'
N 0.0061 0.0033 12.2126 0.0057 3.1322 9.8933 2.0125 28.9975 1.1663 0.5826 -11.5290 'International Tables Vol C 4.2.6.8 and 6.1.1.4'
O 0.0106 0.0060 3.0485 13.2771 2.2868 5.7011 1.5463 0.3239 0.8670 32.9089 0.2508 'International Tables Vol C 4.2.6.8 and 6.1.1.4'
Cl 0.1484 0.1585 11.4604 0.0104 7.1964 1.1662 6.2556 18.5194 1.6455 47.7784 -9.5574 'International Tables Vol C 4.2.6.8 and 6.1.1.4'
Pt -1.7033 8.3905 27.0059 1.5129 17.7639 8.8117 15.7131 0.4246 5.7837 38.6103 11.6883 'International Tables Vol C 4.2.6.8 and 6.1.1.4'

loop_
_oxford_twin_element_scale_factors
0.891
0.109
